data_4327252
loop_
_publ_author_name
'Tamara E. Hanna'
'Emil Lobkovsky'
'Paul J. Chirik'

_publ_section_title
;
 Dihydrogen and Silane Addition to Base-Free, Monomeric
 Bis(cyclopentadienyl)titanium Oxides
;
_journal_name_full 'Inorganic Chemistry'
_journal_page_first 2359
_journal_page_last 2361
_journal_paper_doi 10.1021/ic070205+
_journal_volume 46
_journal_year 2007
_chemical_formula_moiety 'C24 H38 O2 Ti'
_chemical_formula_sum 'C24 H38 O2 Ti'
_chemical_formula_weight 406.44
_chemical_name_systematic
; 
 ? 
;
_space_group_IT_number 14
_symmetry_cell_setting monoclinic
_symmetry_space_group_name_Hall '-P 2yn'
_symmetry_space_group_name_H-M 'P 1 21/n 1'
_atom_sites_solution_hydrogens mixed
_atom_sites_solution_primary direct
_atom_sites_solution_secondary difmap
_audit_creation_method SHELXL-97
_cell_angle_alpha 90.00
_cell_angle_beta 100.998(1)
_cell_angle_gamma 90.00
_cell_formula_units_Z 4
_cell_length_a 8.2593(4)
_cell_length_b 15.3005(7)
_cell_length_c 17.8380(9)
_cell_measurement_temperature 173(2)
_cell_volume 2212.81(19)
_computing_cell_refinement 'Bruker SAINT'
_computing_data_collection 'Bruker SMART'
_computing_data_reduction 'Bruker SHELXTL'
_computing_molecular_graphics 'Bruker SHELXTL'
_computing_publication_material 'Bruker SHELXTL'
_computing_structure_refinement 'SHELXL-97 (Sheldrick, 1997)'
_computing_structure_solution 'SHELXS-97 (Sheldrick, 1990)'
_diffrn_ambient_temperature 173(2)
_diffrn_measured_fraction_theta_full 1.000
_diffrn_measured_fraction_theta_max 1.000
_diffrn_measurement_device_type 'Bruker 1K CCD area detector'
_diffrn_measurement_method '0.3 deg. omega scans'
_diffrn_radiation_monochromator graphite
_diffrn_radiation_source 'fine-focus sealed tube'
_diffrn_radiation_type MoK\a
_diffrn_radiation_wavelength 0.71073
_diffrn_reflns_av_R_equivalents 0.0525
_diffrn_reflns_av_sigmaI/netI 0.0420
_diffrn_reflns_limit_h_max 9
_diffrn_reflns_limit_h_min -9
_diffrn_reflns_limit_k_max 18
_diffrn_reflns_limit_k_min -18
_diffrn_reflns_limit_l_max 20
_diffrn_reflns_limit_l_min -20
_diffrn_reflns_number 17370
_diffrn_reflns_theta_full 24.71
_diffrn_reflns_theta_max 24.71
_diffrn_reflns_theta_min 2.33
_exptl_absorpt_coefficient_mu 0.402
_exptl_absorpt_correction_T_max 0.9802
_exptl_absorpt_correction_T_min 0.9239
_exptl_absorpt_correction_type multi-scan
_exptl_absorpt_process_details SADABS
_exptl_crystal_colour brownish
_exptl_crystal_density_diffrn 1.220
_exptl_crystal_description block
_exptl_crystal_F_000 880
_exptl_crystal_size_max 0.20
_exptl_crystal_size_mid 0.10
_exptl_crystal_size_min 0.05
_refine_diff_density_max 0.341
_refine_diff_density_min -0.242
_refine_diff_density_rms 0.058
_refine_ls_extinction_method none
_refine_ls_goodness_of_fit_ref 1.020
_refine_ls_hydrogen_treatment mixed
_refine_ls_matrix_type full
_refine_ls_number_parameters 396
_refine_ls_number_reflns 3775
_refine_ls_number_restraints 0
_refine_ls_restrained_S_all 1.020
_refine_ls_R_factor_all 0.0815
_refine_ls_R_factor_gt 0.0531
_refine_ls_shift/su_max 0.130
_refine_ls_shift/su_mean 0.016
_refine_ls_structure_factor_coef Fsqd
_refine_ls_weighting_details 'calc w=1/[\s^2^(Fo^2^)+(0.0776P)^2^+1.5208P] where P=(Fo^2^+2Fc^2^)/3'
_refine_ls_weighting_scheme calc
_refine_ls_wR_factor_gt 0.1285
_refine_ls_wR_factor_ref 0.1427
_reflns_number_gt 2761
_reflns_number_total 3775
_reflns_threshold_expression >2sigma(I)
_cod_data_source_file ic0702052Bsi20070204_032104.cif
_cod_data_source_block th7
_cod_original_cell_volume 2212.81(18)
_cod_database_code 4327252

loop_
_symmetry_equiv_pos_as_xyz
'x, y, z'
'-x+1/2, y+1/2, -z+1/2'
'-x, -y, -z'
'x-1/2, -y-1/2, z-1/2'

loop_
_atom_site_label
_atom_site_type_symbol
_atom_site_fract_x
_atom_site_fract_y
_atom_site_fract_z
_atom_site_U_iso_or_equiv
_atom_site_adp_type
_atom_site_occupancy
_atom_site_symmetry_multiplicity
_atom_site_calc_flag
Ti1 Ti 0.55872(7) 0.32868(4) 0.80709(3) 0.0300(2) Uani 1 1 d
O1 O 0.7822(3) 0.34127(18) 0.79459(15) 0.0554(7) Uani 1 1 d
O2 O 0.7340(3) 0.25100(17) 0.79747(16) 0.0556(7) Uani 1 1 d
C1 C 0.5295(4) 0.2817(2) 0.93297(18) 0.0318(7) Uani 1 1 d
C2 C 0.4162(4) 0.3513(2) 0.91308(17) 0.0319(7) Uani 1 1 d
C3 C 0.5060(4) 0.4283(2) 0.90471(17) 0.0318(7) Uani 1 1 d
C4 C 0.6761(4) 0.4061(2) 0.92150(18) 0.0350(8) Uani 1 1 d
C5 C 0.6911(4) 0.3169(2) 0.94016(18) 0.0339(7) Uani 1 1 d
C6 C 0.4292(4) 0.40239(19) 0.69177(18) 0.0308(7) Uani 1 1 d
C7 C 0.2966(4) 0.3722(2) 0.72467(18) 0.0303(7) Uani 1 1 d
C8 C 0.3029(4) 0.2792(2) 0.72696(18) 0.0338(8) Uani 1 1 d
C9 C 0.4362(4) 0.2526(2) 0.69266(18) 0.0352(8) Uani 1 1 d
C10 C 0.5136(4) 0.3285(2) 0.67001(18) 0.0336(7) Uani 1 1 d
C11 C 0.4835(5) 0.1906(2) 0.9535(2) 0.0461(9) Uani 1 1 d
H11 H 0.367(5) 0.188(2) 0.936(2) 0.046(10) Uiso 1 1 d
C12 C 0.5608(8) 0.1178(3) 0.9141(3) 0.0665(13) Uani 1 1 d
H12B H 0.522(6) 0.128(3) 0.861(3) 0.098(18) Uiso 1 1 d
H12A H 0.514(6) 0.062(3) 0.924(3) 0.088(15) Uiso 1 1 d
H12C H 0.675(8) 0.121(4) 0.927(3) 0.12(2) Uiso 1 1 d
C13 C 0.5190(7) 0.1780(4) 1.0404(3) 0.0618(12) Uani 1 1 d
H13C H 0.463(5) 0.225(3) 1.061(2) 0.053(11) Uiso 1 1 d
H13B H 0.624(6) 0.185(3) 1.061(3) 0.072(15) Uiso 1 1 d
H13A H 0.482(5) 0.124(3) 1.055(2) 0.060(12) Uiso 1 1 d
C14 C 0.2369(4) 0.3464(3) 0.9177(3) 0.0464(10) Uani 1 1 d
H14C H 0.235(5) 0.342(3) 0.968(3) 0.072(14) Uiso 1 1 d
H14B H 0.182(5) 0.300(2) 0.889(2) 0.046(11) Uiso 1 1 d
H14A H 0.183(5) 0.401(3) 0.902(2) 0.060(12) Uiso 1 1 d
C15 C 0.4397(6) 0.5195(3) 0.8933(3) 0.0504(10) Uani 1 1 d
H15C H 0.449(5) 0.543(3) 0.848(3) 0.075(15) Uiso 1 1 d
H15B H 0.475(5) 0.550(3) 0.931(3) 0.073(15) Uiso 1 1 d
H15A H 0.319(7) 0.522(3) 0.890(3) 0.098(18) Uiso 1 1 d
C16 C 0.8172(6) 0.4686(3) 0.9245(3) 0.0552(11) Uani 1 1 d
H16B H 0.771(6) 0.525(3) 0.911(3) 0.078(15) Uiso 1 1 d
H16A H 0.873(5) 0.455(3) 0.891(3) 0.068(15) Uiso 1 1 d
H16C H 0.885(6) 0.468(3) 0.975(3) 0.087(16) Uiso 1 1 d
C17 C 0.8520(5) 0.2709(3) 0.9634(3) 0.0496(10) Uani 1 1 d
H17C H 0.884(5) 0.249(2) 0.923(2) 0.046(11) Uiso 1 1 d
H17B H 0.848(5) 0.227(3) 1.002(3) 0.069(13) Uiso 1 1 d
H17A H 0.939(6) 0.309(3) 0.987(2) 0.065(13) Uiso 1 1 d
C18 C 0.4588(5) 0.4981(2) 0.6760(2) 0.0391(8) Uani 1 1 d
H18 H 0.394(4) 0.529(2) 0.7007(19) 0.037(9) Uiso 1 1 d
C19 C 0.4037(7) 0.5188(3) 0.5922(3) 0.0601(12) Uani 1 1 d
H19C H 0.294(5) 0.502(3) 0.573(2) 0.058(13) Uiso 1 1 d
H19B H 0.464(5) 0.487(3) 0.563(2) 0.063(13) Uiso 1 1 d
H19A H 0.409(4) 0.578(3) 0.583(2) 0.052(11) Uiso 1 1 d
C20 C 0.6325(6) 0.5295(3) 0.7070(3) 0.0653(14) Uani 1 1 d
H20C H 0.637(5) 0.581(3) 0.701(2) 0.053(12) Uiso 1 1 d
H20B H 0.675(5) 0.514(3) 0.766(3) 0.072(13) Uiso 1 1 d
H20A H 0.704(5) 0.502(3) 0.676(2) 0.063(13) Uiso 1 1 d
C21 C 0.1537(5) 0.4267(3) 0.7382(3) 0.0411(9) Uani 1 1 d
H21C H 0.085(5) 0.392(3) 0.759(2) 0.062(13) Uiso 1 1 d
H21B H 0.096(5) 0.446(2) 0.692(2) 0.053(12) Uiso 1 1 d
H21A H 0.187(5) 0.474(3) 0.765(3) 0.072(15) Uiso 1 1 d
C22 C 0.1764(6) 0.2195(3) 0.7493(3) 0.0484(10) Uani 1 1 d
H22B H 0.120(5) 0.191(3) 0.704(3) 0.065(12) Uiso 1 1 d
H22A H 0.229(6) 0.181(3) 0.782(3) 0.084(17) Uiso 1 1 d
H22C H 0.085(7) 0.250(4) 0.768(3) 0.111(19) Uiso 1 1 d
C23 C 0.4820(7) 0.1601(3) 0.6785(3) 0.0526(11) Uani 1 1 d
H23C H 0.444(6) 0.125(3) 0.716(3) 0.089(17) Uiso 1 1 d
H23B H 0.588(7) 0.159(3) 0.684(3) 0.10(2) Uiso 1 1 d
H23A H 0.430(5) 0.144(2) 0.632(2) 0.054(12) Uiso 1 1 d
C24 C 0.6564(6) 0.3259(3) 0.6299(3) 0.0476(10) Uani 1 1 d
H24C H 0.743(8) 0.329(4) 0.655(4) 0.11(2) Uiso 1 1 d
H24B H 0.650(6) 0.276(4) 0.600(3) 0.099(18) Uiso 1 1 d
H24A H 0.656(6) 0.367(4) 0.599(3) 0.10(2) Uiso 1 1 d

loop_
_atom_site_aniso_label
_atom_site_aniso_U_11
_atom_site_aniso_U_22
_atom_site_aniso_U_33
_atom_site_aniso_U_23
_atom_site_aniso_U_13
_atom_site_aniso_U_12
Ti1 0.0311(3) 0.0284(3) 0.0316(3) -0.0018(3) 0.0090(2) -0.0028(3)
O1 0.0409(14) 0.0718(19) 0.0570(17) -0.0026(14) 0.0183(12) -0.0055(13)
O2 0.0520(16) 0.0548(17) 0.0608(17) -0.0027(13) 0.0133(13) 0.0110(13)
C1 0.0280(17) 0.0380(18) 0.0308(17) 0.0006(14) 0.0093(13) -0.0018(14)
C2 0.0252(16) 0.0441(19) 0.0271(17) -0.0018(14) 0.0067(13) 0.0017(14)
C3 0.0370(18) 0.0331(17) 0.0250(17) -0.0060(13) 0.0053(14) 0.0018(14)
C4 0.0314(18) 0.043(2) 0.0311(18) -0.0081(15) 0.0082(14) -0.0080(15)
C5 0.0285(16) 0.043(2) 0.0308(17) 0.0032(14) 0.0081(13) 0.0031(14)
C6 0.0338(17) 0.0252(16) 0.0331(18) -0.0009(14) 0.0057(14) -0.0030(13)
C7 0.0317(17) 0.0280(17) 0.0314(17) -0.0029(13) 0.0066(14) -0.0017(13)
C8 0.0368(18) 0.0267(17) 0.0373(19) -0.0040(14) 0.0057(15) -0.0098(14)
C9 0.0423(19) 0.0279(17) 0.0328(18) -0.0034(14) 0.0006(15) 0.0003(15)
C10 0.0327(17) 0.0369(18) 0.0309(17) -0.0054(15) 0.0049(14) -0.0011(15)
C11 0.044(2) 0.045(2) 0.050(2) 0.0114(17) 0.0119(18) -0.0058(17)
C12 0.097(4) 0.040(3) 0.066(3) 0.005(2) 0.025(3) -0.007(3)
C13 0.068(3) 0.064(3) 0.057(3) 0.023(2) 0.023(3) 0.002(3)
C14 0.0277(19) 0.070(3) 0.043(2) -0.001(2) 0.0105(17) 0.0059(19)
C15 0.066(3) 0.043(2) 0.041(2) -0.007(2) 0.007(2) 0.011(2)
C16 0.047(2) 0.063(3) 0.054(3) -0.007(2) 0.007(2) -0.020(2)
C17 0.030(2) 0.074(3) 0.044(2) 0.010(2) 0.0064(18) 0.009(2)
C18 0.050(2) 0.0276(17) 0.043(2) 0.0023(15) 0.0175(18) -0.0042(16)
C19 0.083(4) 0.043(3) 0.056(3) 0.014(2) 0.017(3) 0.001(3)
C20 0.072(3) 0.036(2) 0.086(4) 0.010(2) 0.010(3) -0.028(2)
C21 0.037(2) 0.041(2) 0.046(2) -0.0015(19) 0.0092(18) 0.0034(18)
C22 0.054(3) 0.038(2) 0.052(3) -0.004(2) 0.007(2) -0.019(2)
C23 0.066(3) 0.037(2) 0.053(3) -0.012(2) 0.004(2) 0.002(2)
C24 0.048(3) 0.054(3) 0.044(2) -0.007(2) 0.018(2) -0.002(2)

loop_
_atom_type_symbol
_atom_type_description
_atom_type_scat_dispersion_real
_atom_type_scat_dispersion_imag
_atom_type_scat_source
C C 0.0033 0.0016 'International Tables Vol C Tables 4.2.6.8 and 6.1.1.4'
H H 0.0000 0.0000 'International Tables Vol C Tables 4.2.6.8 and 6.1.1.4'
O O 0.0106 0.0060 'International Tables Vol C Tables 4.2.6.8 and 6.1.1.4'
Ti Ti 0.2776 0.4457 'International Tables Vol C Tables 4.2.6.8 and 6.1.1.4'

loop_
_geom_angle_atom_site_label_1
_geom_angle_atom_site_label_2
_geom_angle_atom_site_label_3
_geom_angle
O2 Ti1 O1 44.36(11)
O2 Ti1 C9 79.93(11)
O1 Ti1 C9 102.09(12)
O2 Ti1 C10 83.16(11)
O1 Ti1 C10 81.21(11)
C9 Ti1 C10 34.42(11)
O2 Ti1 C4 101.19(12)
O1 Ti1 C4 78.87(11)
C9 Ti1 C4 178.87(11)
C10 Ti1 C4 145.65(11)
O2 Ti1 C6 115.86(11)
O1 Ti1 C6 97.74(11)
C9 Ti1 C6 56.94(10)
C10 Ti1 C6 34.33(10)
C4 Ti1 C6 122.44(11)
O2 Ti1 C1 96.36(11)
O1 Ti1 C1 114.14(11)
C9 Ti1 C1 123.12(11)
C10 Ti1 C1 157.40(11)
C4 Ti1 C1 56.73(11)
C6 Ti1 C1 145.75(11)
O2 Ti1 C3 134.66(11)
O1 Ti1 C3 109.36(11)
C9 Ti1 C3 144.55(11)
C10 Ti1 C3 136.06(11)
C4 Ti1 C3 34.32(11)
C6 Ti1 C3 102.02(10)
C1 Ti1 C3 56.86(11)
O2 Ti1 C5 80.40(11)
O1 Ti1 C5 81.74(11)
C9 Ti1 C5 146.66(11)
C10 Ti1 C5 161.89(11)
C4 Ti1 C5 33.89(11)
C6 Ti1 C5 156.18(11)
C1 Ti1 C5 34.20(10)
C3 Ti1 C5 56.67(11)
O2 Ti1 C8 110.02(11)
O1 Ti1 C8 135.42(12)
C9 Ti1 C8 34.10(11)
C10 Ti1 C8 56.85(11)
C4 Ti1 C8 144.84(11)
C6 Ti1 C8 56.64(10)
C1 Ti1 C8 102.95(11)
C3 Ti1 C8 111.33(11)
C5 Ti1 C8 136.95(11)
O2 Ti1 C2 130.27(11)
O1 Ti1 C2 134.20(11)
C9 Ti1 C2 122.80(11)
C10 Ti1 C2 141.85(11)
C4 Ti1 C2 56.36(10)
C6 Ti1 C2 113.25(11)
C1 Ti1 C2 33.97(10)
C3 Ti1 C2 33.94(10)
C5 Ti1 C2 56.26(10)
C8 Ti1 C2 90.35(11)
O2 Ti1 C7 135.26(11)
O1 Ti1 C7 131.39(11)
C9 Ti1 C7 56.20(10)
C10 Ti1 C7 56.29(10)
C4 Ti1 C7 122.71(11)
C6 Ti1 C7 33.72(10)
C1 Ti1 C7 113.76(10)
C3 Ti1 C7 90.06(10)
C5 Ti1 C7 141.73(10)
C8 Ti1 C7 33.76(10)
C2 Ti1 C7 85.71(10)
O2 O1 Ti1 67.66(14)
O1 O2 Ti1 67.98(14)
C5 C1 C2 107.6(3)
C5 C1 C11 127.1(3)
C2 C1 C11 124.8(3)
C5 C1 Ti1 73.29(17)
C2 C1 Ti1 73.85(17)
C11 C1 Ti1 125.1(2)
C3 C2 C1 108.5(3)
C3 C2 C14 126.1(3)
C1 C2 C14 124.1(3)
C3 C2 Ti1 72.30(17)
C1 C2 Ti1 72.18(17)
C14 C2 Ti1 131.6(2)
C2 C3 C4 107.2(3)
C2 C3 C15 127.2(3)
C4 C3 C15 124.9(3)
C2 C3 Ti1 73.76(17)
C4 C3 Ti1 72.19(17)
C15 C3 Ti1 127.0(3)
C5 C4 C3 108.7(3)
C5 C4 C16 125.3(4)
C3 C4 C16 125.9(4)
C5 C4 Ti1 74.01(18)
C3 C4 Ti1 73.49(17)
C16 C4 Ti1 122.0(3)
C4 C5 C1 107.9(3)
C4 C5 C17 123.9(3)
C1 C5 C17 128.2(3)
C4 C5 Ti1 72.11(18)
C1 C5 Ti1 72.51(18)
C17 C5 Ti1 121.3(2)
C7 C6 C10 108.2(3)
C7 C6 C18 123.8(3)
C10 C6 C18 127.7(3)
C7 C6 Ti1 75.27(18)
C10 C6 Ti1 72.52(18)
C18 C6 Ti1 123.2(2)
C6 C7 C8 108.2(3)
C6 C7 C21 125.4(3)
C8 C7 C21 125.2(3)
C6 C7 Ti1 71.01(18)
C8 C7 Ti1 71.94(18)
C21 C7 Ti1 133.0(2)
C9 C8 C7 107.6(3)
C9 C8 C22 125.3(3)
C7 C8 C22 126.4(3)
C9 C8 Ti1 71.59(18)
C7 C8 Ti1 74.29(18)
C22 C8 Ti1 127.2(3)
C8 C9 C10 108.4(3)
C8 C9 C23 125.9(3)
C10 C9 C23 125.6(3)
C8 C9 Ti1 74.31(18)
C10 C9 Ti1 72.90(18)
C23 C9 Ti1 121.5(3)
C6 C10 C9 107.6(3)
C6 C10 C24 128.8(3)
C9 C10 C24 123.6(3)
C6 C10 Ti1 73.14(18)
C9 C10 Ti1 72.68(18)
C24 C10 Ti1 120.3(3)
C1 C11 C12 114.7(3)
C1 C11 C13 110.7(3)
C12 C11 C13 111.0(4)
C20 C18 C19 112.4(4)
C20 C18 C6 114.4(3)
C19 C18 C6 110.8(3)

loop_
_geom_bond_atom_site_label_1
_geom_bond_atom_site_label_2
_geom_bond_distance
Ti1 O2 1.906(3)
Ti1 O1 1.910(3)
Ti1 C9 2.399(3)
Ti1 C10 2.402(3)
Ti1 C4 2.399(3)
Ti1 C6 2.410(3)
Ti1 C1 2.413(3)
Ti1 C3 2.416(3)
Ti1 C5 2.423(3)
Ti1 C8 2.435(3)
Ti1 C2 2.435(3)
Ti1 C7 2.465(3)
O1 O2 1.441(4)
C1 C5 1.422(4)
C1 C2 1.416(4)
C1 C11 1.508(5)
C2 C3 1.416(4)
C2 C14 1.500(5)
C3 C4 1.421(4)
C3 C15 1.499(5)
C4 C5 1.405(5)
C4 C16 1.500(5)
C5 C17 1.491(5)
C6 C7 1.415(4)
C6 C10 1.420(4)
C6 C18 1.520(4)
C7 C8 1.423(4)
C7 C21 1.502(5)
C8 C9 1.418(5)
C8 C22 1.498(5)
C9 C10 1.421(5)
C9 C23 1.498(5)
C10 C24 1.493(5)
C11 C12 1.521(6)
C11 C13 1.534(6)
C18 C20 1.514(6)
C18 C19 1.511(6)
